data_7011736
loop_
_publ_author_name
'Uehara, Kazuhiro'
'Hikichi, Shiro'
'Akita, Munetaka'

_publ_section_title
;
 Highly labile cationic tris-acetonitrile complexes, [TpRM(NCMe)3]OTf
 (M = Ni, Co; TpR: hydrotrispyrazolylborato, R = Ph, Me and iPr2):
 versatile precursors for TpR-containing nickel and cobalt complexes
;
_journal_issue 18
_journal_name_full 'Journal of the Chemical Society, Dalton Transactions'
_journal_page_first 3529
_journal_paper_doi 10.1039/b203377c
_journal_year 2002
_chemical_formula_moiety 'C58.50 H55 B Cl F3 N6 O3 Ni P2 S '
_chemical_formula_sum 'C58.5 H55 B Cl F3 N6 Ni O3 P2 S'
_chemical_formula_weight 1146.08
_space_group_IT_number 2
_symmetry_cell_setting triclinic
_symmetry_Int_Tables_number 2
_symmetry_space_group_name_Hall '-P 1'
_symmetry_space_group_name_H-M 'P -1'
_audit_creation_date 'Thu Jun 27 04:34:47 2002'
_audit_creation_method 'by teXsan'
_cell_angle_alpha 102.446(2)
_cell_angle_beta 98.393(3)
_cell_angle_gamma 72.482(1)
_cell_formula_units_Z 4
_cell_length_a 18.1995(7)
_cell_length_b 26.598(1)
_cell_length_c 12.3521(4)
_cell_measurement_reflns_used 14551
_cell_measurement_temperature 298
_cell_measurement_theta_max 27.5
_cell_measurement_theta_min 0.8
_cell_volume 5546.8(4)
_computing_cell_refinement PROCESS-AUTO
_computing_data_collection PROCESS-AUTO
_computing_data_reduction 'teXsan Ver. 1.11'
_computing_publication_material 'teXsan Ver. 1.11'
_computing_structure_refinement SHELXL97
_computing_structure_solution SIR92
_diffrn_detector_area_resol_mean 10.00
_diffrn_measurement_device_type 'Rigaku RAXIS-IV Imaging Plate'
_diffrn_measurement_method \w
_diffrn_radiation_type 'Mo K\a'
_diffrn_radiation_wavelength 0.7107
_diffrn_reflns_av_R_equivalents 0.000
_diffrn_reflns_limit_h_max 23
_diffrn_reflns_limit_h_min 0
_diffrn_reflns_limit_k_max 34
_diffrn_reflns_limit_k_min -32
_diffrn_reflns_limit_l_max 14
_diffrn_reflns_limit_l_min -14
_diffrn_reflns_number 39917
_diffrn_reflns_theta_max 27.49
_exptl_absorpt_coefficient_mu 0.554
_exptl_absorpt_correction_T_max 0.999
_exptl_absorpt_correction_T_min 0.999
_exptl_absorpt_correction_type integration
_exptl_absorpt_process_details '(Higashi, 1999)'
_exptl_crystal_colour orange
_exptl_crystal_density_diffrn 1.372
_exptl_crystal_density_method 'not measured'
_exptl_crystal_description block
_exptl_crystal_size_max 0.20
_exptl_crystal_size_mid 0.18
_exptl_crystal_size_min 0.18
_refine_diff_density_max 0.67
_refine_diff_density_min -0.62
_refine_ls_extinction_coef 0.0000
_refine_ls_extinction_expression Fc^*^=kFc[1+0.001xFc^2^\l^3^/sin(2\q)]^-1/4^
_refine_ls_extinction_method SHELXL
_refine_ls_goodness_of_fit_ref 1.046
_refine_ls_hydrogen_treatment noref
_refine_ls_number_parameters 1378
_refine_ls_number_reflns 14136
_refine_ls_R_factor_gt 0.0724
_refine_ls_shift/su_max -0.0040
_refine_ls_structure_factor_coef Fsqd
_refine_ls_weighting_details 'w = 1/[\s^2^(Fo^2^) + (0.1000P)^2^+0.0000P] where P=(Fo^2^+2Fc^2^)/3'
_refine_ls_weighting_scheme calc
_refine_ls_wR_factor_ref 0.1905
_reflns_number_gt 14136
_reflns_number_total 21687
_reflns_threshold_expression >2.0sigma(I)
_cod_data_source_file b203377c.txt
_cod_data_source_block compound_14b
_cod_original_sg_symbol_H-M 'P -1         '
_cod_original_formula_sum 'C58.50 H55 B Cl F3 N6 O3 Ni P2 S '
_cod_database_code 7011736

loop_
_symmetry_equiv_pos_as_xyz
x,y,z
-x,-y,-z

loop_
_atom_site_label
_atom_site_type_symbol
_atom_site_fract_x
_atom_site_fract_y
_atom_site_fract_z
_atom_site_U_iso_or_equiv
_atom_site_adp_type
_atom_site_occupancy
_atom_site_calc_flag
_atom_site_refinement_flags
_atom_site_disorder_assembly
_atom_site_disorder_group
Ni(1) Ni 0.77162(3) 0.20001(2) 0.28858(4) 0.0283(1) Uani 1.00 d . . .
Ni(2) Ni 1.18049(3) 0.28163(2) -0.08640(4) 0.0278(1) Uani 1.00 d . . .
Cl(1) Cl 0.8138(3) 0.4883(2) 0.5780(4) 0.199(2) Uani 1.00 d . . .
Cl(2) Cl 0.8945(3) 0.5030(2) 0.4146(3) 0.220(2) Uani 1.00 d . . .
S(1) S 0.3973(2) 0.4340(1) 0.6790(2) 0.1109(7) Uani 1.00 d . . .
S(2) S 0.69843(8) 0.04458(5) 0.7919(1) 0.0501(3) Uani 1.00 d . . .
P(1A) P 0.73605(7) 0.20153(4) 0.10565(8) 0.0327(2) Uani 1.00 d . . .
P(1B) P 1.21619(7) 0.28236(5) -0.25238(9) 0.0354(3) Uani 1.00 d . . .
P(2A) P 0.64680(6) 0.22699(4) 0.31734(8) 0.0290(2) Uani 1.00 d . . .
P(2B) P 1.30353(6) 0.27151(4) -0.01810(8) 0.0311(2) Uani 1.00 d . . .
F(1) F 0.3965(5) 0.4617(3) 0.4923(5) 0.191(3) Uani 1.00 d . . .
F(2) F 0.4939(4) 0.4641(3) 0.5941(5) 0.163(3) Uani 1.00 d . . .
F(3) F 0.4791(5) 0.3917(2) 0.5154(6) 0.191(3) Uani 1.00 d . . .
F(4) F 0.6079(4) 0.0296(2) 0.6123(4) 0.146(2) Uani 1.00 d . . .
F(5) F 0.7188(3) 0.0271(2) 0.5806(3) 0.126(2) Uani 1.00 d . . .
F(6) F 0.6999(4) -0.0381(2) 0.6359(4) 0.150(2) Uani 1.00 d . . .
O(1) O 0.4591(4) 0.4094(3) 0.7523(5) 0.142(2) Uani 1.00 d . . .
O(2) O 0.3463(5) 0.4005(3) 0.6280(6) 0.167(3) Uani 1.00 d . . .
O(3) O 0.3555(6) 0.4900(3) 0.7157(6) 0.198(4) Uani 1.00 d . . .
O(4) O 0.6733(3) 0.1009(1) 0.7889(3) 0.074(1) Uani 1.00 d . . .
O(5) O 0.7794(2) 0.0223(2) 0.8167(4) 0.085(1) Uani 1.00 d . . .
O(6) O 0.6510(3) 0.0262(2) 0.8487(3) 0.085(1) Uani 1.00 d . . .
N(11A) N 0.8090(2) 0.1813(1) 0.4353(3) 0.0342(8) Uani 1.00 d . . .
N(11B) N 1.1423(2) 0.2957(1) 0.0597(3) 0.0308(7) Uani 1.00 d . . .
N(12A) N 0.8423(2) 0.1274(1) 0.4341(3) 0.0393(9) Uani 1.00 d . . .
N(12B) N 1.1052(2) 0.3491(1) 0.0934(3) 0.0330(8) Uani 1.00 d . . .
N(21A) N 0.8785(2) 0.1740(1) 0.2621(3) 0.0348(8) Uani 1.00 d . . .
N(21B) N 1.0723(2) 0.2958(1) -0.1382(3) 0.0312(7) Uani 1.00 d . . .
N(22A) N 0.9186(2) 0.1230(1) 0.2786(3) 0.0406(9) Uani 1.00 d . . .
N(22B) N 1.0247(2) 0.3439(1) -0.0901(3) 0.0350(8) Uani 1.00 d . . .
N(31A) N 0.7463(2) 0.0773(1) 0.2833(3) 0.0394(9) Uani 1.00 d . . .
N(31B) N 1.1736(2) 0.4170(1) 0.0236(3) 0.0394(9) Uani 1.00 d . . .
N(32A) N 0.8188(2) 0.0679(2) 0.2507(3) 0.0429(9) Uani 1.00 d . . .
N(32B) N 1.1045(2) 0.4124(1) -0.0347(3) 0.0365(8) Uani 1.00 d . . .
C(1A) C 0.6790(3) 0.1537(2) 0.0620(3) 0.0372(10) Uani 1.00 d . . .
C(1B) C 1.2627(3) 0.3363(2) -0.2336(4) 0.042(1) Uani 1.00 d . . .
C(2A) C 0.5967(3) 0.1754(2) 0.0992(4) 0.041(1) Uani 1.00 d . . .
C(2B) C 1.3446(3) 0.3229(2) -0.1746(4) 0.045(1) Uani 1.00 d . . .
C(3A) C 0.5921(2) 0.1850(2) 0.2243(3) 0.0347(9) Uani 1.00 d . . .
C(3B) C 1.3467(3) 0.3196(2) -0.0526(4) 0.039(1) Uani 1.00 d . . .
C(4) C 0.4446(6) 0.4375(3) 0.5671(7) 0.092(2) Uani 1.00 d . . .
C(5) C 0.6808(5) 0.0138(3) 0.6492(5) 0.078(2) Uani 1.00 d . . .
C(11) C 0.7984(3) 0.2050(2) 0.5422(3) 0.0374(10) Uani 1.00 d . . .
C(12) C 0.8212(3) 0.1654(2) 0.6083(4) 0.049(1) Uani 1.00 d . . .
C(13) C 0.8478(3) 0.1179(2) 0.5387(4) 0.047(1) Uani 1.00 d . . .
C(14) C 0.8806(4) 0.0624(2) 0.5656(5) 0.075(2) Uani 1.00 d . . .
C(15) C 0.7753(3) 0.2630(2) 0.5789(3) 0.040(1) Uani 1.00 d . . .
C(16) C 0.7188(3) 0.2885(2) 0.6526(4) 0.059(1) Uani 1.00 d . . .
C(17) C 0.7002(4) 0.3434(3) 0.6871(5) 0.081(2) Uani 1.00 d . . .
C(18) C 0.7389(5) 0.3732(2) 0.6522(6) 0.081(2) Uani 1.00 d . . .
C(19) C 0.7970(4) 0.3489(2) 0.5827(5) 0.065(2) Uani 1.00 d . . .
C(20) C 0.8155(3) 0.2937(2) 0.5465(4) 0.048(1) Uani 1.00 d . . .
C(21) C 0.9305(3) 0.1971(2) 0.2401(4) 0.041(1) Uani 1.00 d . . .
C(22) C 1.0030(3) 0.1601(2) 0.2400(4) 0.052(1) Uani 1.00 d . . .
C(23) C 0.9945(3) 0.1147(2) 0.2645(4) 0.053(1) Uani 1.00 d . . .
C(24) C 1.0571(3) 0.0639(3) 0.2784(6) 0.077(2) Uani 1.00 d . . .
C(25) C 0.9101(3) 0.2538(2) 0.2283(4) 0.043(1) Uani 1.00 d . . .
C(26) C 0.9544(3) 0.2690(3) 0.1643(5) 0.062(1) Uani 1.00 d . . .
C(27) C 0.9362(4) 0.3223(3) 0.1531(6) 0.079(2) Uani 1.00 d . . .
C(28) C 0.8754(5) 0.3610(3) 0.2049(6) 0.080(2) Uani 1.00 d . . .
C(29) C 0.8325(4) 0.3458(2) 0.2683(5) 0.063(1) Uani 1.00 d . . .
C(30) C 0.8493(3) 0.2928(2) 0.2786(4) 0.049(1) Uani 1.00 d . . .
C(31) C 0.7117(3) 0.0458(2) 0.2077(4) 0.040(1) Uani 1.00 d . . .
C(32) C 0.7616(3) 0.0158(2) 0.1257(4) 0.050(1) Uani 1.00 d . . .
C(33) C 0.8285(3) 0.0298(2) 0.1561(4) 0.049(1) Uani 1.00 d . . .
C(34) C 0.9040(4) 0.0071(2) 0.1047(5) 0.075(2) Uani 1.00 d . . .
C(35) C 0.6321(3) 0.0462(2) 0.2191(4) 0.042(1) Uani 1.00 d . . .
C(36) C 0.5786(3) 0.0432(2) 0.1274(4) 0.053(1) Uani 1.00 d . . .
C(37) C 0.5036(4) 0.0459(3) 0.1415(6) 0.073(2) Uani 1.00 d . . .
C(38) C 0.4812(4) 0.0501(3) 0.2448(7) 0.079(2) Uani 1.00 d . . .
C(39) C 0.5345(4) 0.0517(3) 0.3361(6) 0.079(2) Uani 1.00 d . . .
C(40) C 0.6094(3) 0.0499(2) 0.3228(4) 0.059(1) Uani 1.00 d . . .
C(41) C 1.1566(3) 0.2729(2) 0.1512(3) 0.0341(9) Uani 1.00 d . . .
C(42) C 1.1326(3) 0.3118(2) 0.2429(3) 0.039(1) Uani 1.00 d . . .
C(43) C 1.0994(3) 0.3594(2) 0.2043(4) 0.041(1) Uani 1.00 d . . .
C(44) C 1.0629(4) 0.4133(2) 0.2675(4) 0.063(2) Uani 1.00 d . . .
C(45) C 1.1835(3) 0.2143(2) 0.1456(4) 0.0365(10) Uani 1.00 d . . .
C(46) C 1.2337(3) 0.1922(2) 0.2301(4) 0.054(1) Uani 1.00 d . . .
C(47) C 1.2537(4) 0.1377(2) 0.2260(6) 0.078(2) Uani 1.00 d . . .
C(48) C 1.2249(4) 0.1046(2) 0.1402(6) 0.079(2) Uani 1.00 d . . .
C(49) C 1.1730(4) 0.1268(2) 0.0578(5) 0.062(2) Uani 1.00 d . . .
C(50) C 1.1523(3) 0.1810(2) 0.0615(4) 0.046(1) Uani 1.00 d . . .
C(51) C 1.0265(3) 0.2679(2) -0.2046(3) 0.0349(9) Uani 1.00 d . . .
C(52) C 0.9495(3) 0.2990(2) -0.1999(4) 0.044(1) Uani 1.00 d . . .
C(53) C 0.9494(3) 0.3455(2) -0.1281(4) 0.042(1) Uani 1.00 d . . .
C(54) C 0.8812(3) 0.3911(2) -0.0920(5) 0.064(2) Uani 1.00 d . . .
C(55) C 1.0539(3) 0.2120(2) -0.2619(3) 0.039(1) Uani 1.00 d . . .
C(56) C 1.0110(3) 0.1933(2) -0.3568(4) 0.059(1) Uani 1.00 d . . .
C(57) C 1.0326(4) 0.1408(3) -0.4089(6) 0.084(2) Uani 1.00 d . . .
C(58) C 1.0966(5) 0.1049(3) -0.3668(7) 0.089(2) Uani 1.00 d . . .
C(59) C 1.1394(4) 0.1218(2) -0.2741(5) 0.069(2) Uani 1.00 d . . .
C(60) C 1.1183(3) 0.1752(2) -0.2221(4) 0.048(1) Uani 1.00 d . . .
C(61) C 1.1933(3) 0.4539(2) -0.0155(4) 0.040(1) Uani 1.00 d . . .
C(62) C 1.1368(3) 0.4737(2) -0.0975(4) 0.047(1) Uani 1.00 d . . .
C(63) C 1.0802(3) 0.4480(2) -0.1067(4) 0.046(1) Uani 1.00 d . . .
C(64) C 1.0039(3) 0.4575(2) -0.1711(4) 0.058(1) Uani 1.00 d . . .
C(65) C 1.2633(3) 0.4699(2) 0.0304(4) 0.047(1) Uani 1.00 d . . .
C(66) C 1.3061(4) 0.4846(2) -0.0362(5) 0.062(1) Uani 1.00 d . . .
C(67) C 1.3714(5) 0.5005(3) 0.0096(6) 0.085(2) Uani 1.00 d . . .
C(68) C 1.3961(4) 0.5033(3) 0.1217(7) 0.077(2) Uani 1.00 d . . .
C(69) C 1.3532(4) 0.4889(2) 0.1881(5) 0.064(2) Uani 1.00 d . . .
C(70) C 1.2873(3) 0.4727(2) 0.1448(4) 0.054(1) Uani 1.00 d . . .
C(71) C 0.6794(3) 0.2608(2) 0.0487(3) 0.038(1) Uani 1.00 d . . .
C(72) C 0.6348(4) 0.2545(2) -0.0543(4) 0.059(1) Uani 1.00 d . . .
C(73) C 0.5939(4) 0.2992(3) -0.0998(5) 0.076(2) Uani 1.00 d . . .
C(74) C 0.5966(4) 0.3493(3) -0.0472(5) 0.081(2) Uani 1.00 d . . .
C(75) C 0.6430(4) 0.3556(2) 0.0512(5) 0.071(2) Uani 1.00 d . . .
C(76) C 0.6815(3) 0.3118(2) 0.0995(4) 0.049(1) Uani 1.00 d . . .
C(77) C 0.8156(3) 0.1757(2) 0.0170(3) 0.039(1) Uani 1.00 d . . .
C(78) C 0.8458(3) 0.1215(2) -0.0164(5) 0.060(1) Uani 1.00 d . . .
C(79) C 0.9067(4) 0.1012(3) -0.0847(5) 0.074(2) Uani 1.00 d . . .
C(80) C 0.9366(3) 0.1357(3) -0.1193(5) 0.067(2) Uani 1.00 d . . .
C(81) C 0.9073(3) 0.1892(3) -0.0880(5) 0.062(2) Uani 1.00 d . . .
C(82) C 0.8460(3) 0.2105(2) -0.0211(4) 0.050(1) Uani 1.00 d . . .
C(83) C 0.6015(2) 0.2965(2) 0.3032(3) 0.0334(9) Uani 1.00 d . . .
C(84) C 0.5347(3) 0.3127(2) 0.2361(4) 0.043(1) Uani 1.00 d . . .
C(85) C 0.5039(3) 0.3664(2) 0.2271(5) 0.060(1) Uani 1.00 d . . .
C(86) C 0.5407(4) 0.4038(2) 0.2855(5) 0.065(2) Uani 1.00 d . . .
C(87) C 0.6076(3) 0.3875(2) 0.3538(5) 0.057(1) Uani 1.00 d . . .
C(88) C 0.6378(3) 0.3346(2) 0.3632(4) 0.041(1) Uani 1.00 d . . .
C(89) C 0.6158(2) 0.2223(2) 0.4472(3) 0.0333(9) Uani 1.00 d . . .
C(90) C 0.6419(3) 0.1740(2) 0.4868(4) 0.042(1) Uani 1.00 d . . .
C(91) C 0.6108(4) 0.1688(2) 0.5791(4) 0.062(2) Uani 1.00 d . . .
C(92) C 0.5552(4) 0.2106(3) 0.6304(4) 0.062(2) Uani 1.00 d . . .
C(93) C 0.5285(3) 0.2585(2) 0.5924(4) 0.056(1) Uani 1.00 d . . .
C(94) C 0.5589(3) 0.2647(2) 0.5016(4) 0.044(1) Uani 1.00 d . . .
C(95) C 1.2820(3) 0.2234(2) -0.3285(3) 0.040(1) Uani 1.00 d . . .
C(96) C 1.3237(4) 0.2287(3) -0.4084(5) 0.067(2) Uani 1.00 d . . .
C(97) C 1.3701(4) 0.1828(3) -0.4708(5) 0.084(2) Uani 1.00 d . . .
C(98) C 1.3723(4) 0.1332(3) -0.4555(5) 0.079(2) Uani 1.00 d . . .
C(99) C 1.3311(4) 0.1277(2) -0.3766(5) 0.067(2) Uani 1.00 d . . .
C(100) C 1.2870(3) 0.1729(2) -0.3129(4) 0.049(1) Uani 1.00 d . . .
C(101) C 1.1370(3) 0.2991(2) -0.3598(3) 0.042(1) Uani 1.00 d . . .
C(102) C 1.0951(4) 0.3511(3) -0.3594(4) 0.070(2) Uani 1.00 d . . .
C(103) C 1.0341(4) 0.3646(3) -0.4400(5) 0.084(2) Uani 1.00 d . . .
C(104) C 1.0155(4) 0.3250(3) -0.5200(5) 0.071(2) Uani 1.00 d . . .
C(105) C 1.0561(4) 0.2734(3) -0.5210(4) 0.069(2) Uani 1.00 d . . .
C(106) C 1.1173(3) 0.2592(2) -0.4408(4) 0.055(1) Uani 1.00 d . . .
C(107) C 1.3648(3) 0.2048(2) -0.0632(3) 0.0377(10) Uani 1.00 d . . .
C(108) C 1.4348(3) 0.1952(2) -0.1081(4) 0.046(1) Uani 1.00 d . . .
C(109) C 1.4779(3) 0.1435(2) -0.1444(4) 0.061(2) Uani 1.00 d . . .
C(110) C 1.4538(4) 0.1008(2) -0.1340(5) 0.068(2) Uani 1.00 d . . .
C(111) C 1.3852(4) 0.1089(2) -0.0887(5) 0.064(2) Uani 1.00 d . . .
C(112) C 1.3405(3) 0.1612(2) -0.0541(4) 0.051(1) Uani 1.00 d . . .
C(113) C 1.3221(3) 0.2846(2) 0.1332(3) 0.0364(10) Uani 1.00 d . . .
C(114) C 1.2929(3) 0.3361(2) 0.1916(4) 0.047(1) Uani 1.00 d . . .
C(115) C 1.3114(3) 0.3482(2) 0.3046(4) 0.058(1) Uani 1.00 d . . .
C(116) C 1.3582(3) 0.3096(3) 0.3618(4) 0.062(2) Uani 1.00 d . . .
C(117) C 1.3873(3) 0.2589(3) 0.3055(4) 0.058(1) Uani 1.00 d . . .
C(118) C 1.3700(3) 0.2455(2) 0.1907(4) 0.046(1) Uani 1.00 d . . .
C(119) C 0.8086(6) 0.5134(6) 0.447(1) 0.194(6) Uani 1.00 d . . .
B(1) B 0.8801(3) 0.0899(2) 0.3310(5) 0.044(1) Uani 1.00 d . . .
B(2) B 1.0562(3) 0.3826(2) 0.0062(4) 0.037(1) Uani 1.00 d . . .
H(1) H 0.9201 0.0600 0.3539 0.0514 Uiso 1.00 calc . . .
H(2) H 0.8186 0.1708 0.6875 0.0566 Uiso 1.00 calc . . .
H(3) H 0.8704 0.0627 0.6396 0.0753 Uiso 1.00 calc . . .
H(4) H 0.9358 0.0512 0.5603 0.0753 Uiso 1.00 calc . . .
H(5) H 0.8575 0.0380 0.5136 0.0753 Uiso 1.00 calc . . .
H(6) H 0.6921 0.2674 0.6797 0.0734 Uiso 1.00 calc . . .
H(7) H 0.6604 0.3616 0.7377 0.0973 Uiso 1.00 calc . . .
H(8) H 0.7243 0.4119 0.6759 0.0939 Uiso 1.00 calc . . .
H(9) H 0.8245 0.3698 0.5586 0.0784 Uiso 1.00 calc . . .
H(10) H 0.8562 0.2770 0.4972 0.0579 Uiso 1.00 calc . . .
H(11) H 1.0512 0.1655 0.2256 0.0657 Uiso 1.00 calc . . .
H(12) H 1.0690 0.0621 0.3557 0.0766 Uiso 1.00 calc . . .
H(13) H 1.1026 0.0635 0.2468 0.0766 Uiso 1.00 calc . . .
H(14) H 1.0395 0.0335 0.2402 0.0766 Uiso 1.00 calc . . .
H(15) H 0.9974 0.2418 0.1274 0.0783 Uiso 1.00 calc . . .
H(16) H 0.9666 0.3327 0.1075 0.0924 Uiso 1.00 calc . . .
H(17) H 0.8641 0.3975 0.1956 0.0973 Uiso 1.00 calc . . .
H(18) H 0.7905 0.3725 0.3057 0.0780 Uiso 1.00 calc . . .
H(19) H 0.8191 0.2824 0.3238 0.0601 Uiso 1.00 calc . . .
H(20) H 0.7498 -0.0093 0.0617 0.0579 Uiso 1.00 calc . . .
H(21) H 0.9403 -0.0159 0.1505 0.0750 Uiso 1.00 calc . . .
H(22) H 0.9243 0.0358 0.0992 0.0750 Uiso 1.00 calc . . .
H(23) H 0.8964 -0.0132 0.0319 0.0750 Uiso 1.00 calc . . .
H(24) H 0.5941 0.0397 0.0536 0.0655 Uiso 1.00 calc . . .
H(25) H 0.4662 0.0451 0.0774 0.0879 Uiso 1.00 calc . . .
H(26) H 0.4282 0.0520 0.2550 0.0905 Uiso 1.00 calc . . .
H(27) H 0.5205 0.0536 0.4094 0.0952 Uiso 1.00 calc . . .
H(28) H 0.6463 0.0516 0.3878 0.0689 Uiso 1.00 calc . . .
H(29) H 0.6766 0.1441 -0.0176 0.0462 Uiso 1.00 calc . . .
H(30) H 0.7047 0.1223 0.0925 0.0462 Uiso 1.00 calc . . .
H(31) H 0.5729 0.2092 0.0743 0.0487 Uiso 1.00 calc . . .
H(32) H 0.5675 0.1511 0.0627 0.0487 Uiso 1.00 calc . . .
H(33) H 0.6093 0.1502 0.2450 0.0413 Uiso 1.00 calc . . .
H(34) H 0.5389 0.2002 0.2380 0.0413 Uiso 1.00 calc . . .
H(35) H 0.6349 0.2193 -0.0930 0.0725 Uiso 1.00 calc . . .
H(36) H 0.5621 0.2953 -0.1683 0.0884 Uiso 1.00 calc . . .
H(37) H 0.5663 0.3803 -0.0771 0.0954 Uiso 1.00 calc . . .
H(38) H 0.6484 0.3907 0.0853 0.0855 Uiso 1.00 calc . . .
H(39) H 0.7107 0.3168 0.1709 0.0598 Uiso 1.00 calc . . .
H(40) H 0.8246 0.0968 0.0079 0.0742 Uiso 1.00 calc . . .
H(41) H 0.9305 0.0626 -0.1040 0.0899 Uiso 1.00 calc . . .
H(42) H 0.9778 0.1218 -0.1687 0.0790 Uiso 1.00 calc . . .
H(43) H 0.9293 0.2134 -0.1126 0.0748 Uiso 1.00 calc . . .
H(44) H 0.8247 0.2491 -0.0010 0.0592 Uiso 1.00 calc . . .
H(45) H 0.5091 0.2865 0.1962 0.0527 Uiso 1.00 calc . . .
H(46) H 0.4569 0.3774 0.1803 0.0714 Uiso 1.00 calc . . .
H(47) H 0.5200 0.4408 0.2785 0.0771 Uiso 1.00 calc . . .
H(48) H 0.6333 0.4133 0.3969 0.0656 Uiso 1.00 calc . . .
H(49) H 0.6842 0.3238 0.4106 0.0506 Uiso 1.00 calc . . .
H(50) H 0.6813 0.1447 0.4496 0.0508 Uiso 1.00 calc . . .
H(51) H 0.6290 0.1359 0.6082 0.0732 Uiso 1.00 calc . . .
H(52) H 0.5333 0.2066 0.6942 0.0755 Uiso 1.00 calc . . .
H(53) H 0.4879 0.2881 0.6280 0.0671 Uiso 1.00 calc . . .
H(54) H 0.5426 0.2980 0.4757 0.0531 Uiso 1.00 calc . . .
H(55) H 1.0125 0.4091 0.0418 0.0455 Uiso 1.00 calc . . .
H(56) H 1.1378 0.3069 0.3183 0.0473 Uiso 1.00 calc . . .
H(57) H 1.0702 0.4124 0.3456 0.0627 Uiso 1.00 calc . . .
H(58) H 1.0086 0.4237 0.2444 0.0627 Uiso 1.00 calc . . .
H(59) H 1.0864 0.4388 0.2531 0.0627 Uiso 1.00 calc . . .
H(60) H 1.2553 0.2151 0.2905 0.0646 Uiso 1.00 calc . . .
H(61) H 1.2897 0.1222 0.2835 0.0975 Uiso 1.00 calc . . .
H(62) H 1.2415 0.0662 0.1381 0.0916 Uiso 1.00 calc . . .
H(63) H 1.1520 0.1035 -0.0009 0.0774 Uiso 1.00 calc . . .
H(64) H 1.1159 0.1962 0.0030 0.0573 Uiso 1.00 calc . . .
H(65) H 0.9050 0.2888 -0.2403 0.0534 Uiso 1.00 calc . . .
H(66) H 0.8845 0.4000 -0.0121 0.0637 Uiso 1.00 calc . . .
H(67) H 0.8345 0.3810 -0.1186 0.0637 Uiso 1.00 calc . . .
H(68) H 0.8806 0.4217 -0.1217 0.0637 Uiso 1.00 calc . . .
H(69) H 0.9657 0.2181 -0.3862 0.0739 Uiso 1.00 calc . . .
H(70) H 1.0026 0.1292 -0.4775 0.0992 Uiso 1.00 calc . . .
H(71) H 1.1101 0.0676 -0.4040 0.1061 Uiso 1.00 calc . . .
H(72) H 1.1847 0.0972 -0.2443 0.0814 Uiso 1.00 calc . . .
H(73) H 1.1483 0.1871 -0.1553 0.0586 Uiso 1.00 calc . . .
H(74) H 1.1363 0.5002 -0.1406 0.0554 Uiso 1.00 calc . . .
H(75) H 0.9641 0.4754 -0.1216 0.0576 Uiso 1.00 calc . . .
H(76) H 0.9960 0.4238 -0.2092 0.0576 Uiso 1.00 calc . . .
H(77) H 1.0019 0.4794 -0.2245 0.0576 Uiso 1.00 calc . . .
H(78) H 1.2900 0.4833 -0.1160 0.0744 Uiso 1.00 calc . . .
H(79) H 1.4011 0.5101 -0.0384 0.1029 Uiso 1.00 calc . . .
H(80) H 1.4425 0.5154 0.1532 0.0931 Uiso 1.00 calc . . .
H(81) H 1.3680 0.4902 0.2671 0.0792 Uiso 1.00 calc . . .
H(82) H 1.2575 0.4633 0.1929 0.0653 Uiso 1.00 calc . . .
H(83) H 1.2658 0.3435 -0.3058 0.0508 Uiso 1.00 calc . . .
H(84) H 1.2319 0.3679 -0.1917 0.0508 Uiso 1.00 calc . . .
H(85) H 1.3735 0.2885 -0.2116 0.0550 Uiso 1.00 calc . . .
H(86) H 1.3691 0.3490 -0.1801 0.0550 Uiso 1.00 calc . . .
H(87) H 1.3208 0.3548 -0.0154 0.0477 Uiso 1.00 calc . . .
H(88) H 1.3999 0.3114 -0.0231 0.0477 Uiso 1.00 calc . . .
H(89) H 1.3205 0.2643 -0.4202 0.0830 Uiso 1.00 calc . . .
H(90) H 1.3997 0.1864 -0.5254 0.1029 Uiso 1.00 calc . . .
H(91) H 1.4030 0.1022 -0.5009 0.0910 Uiso 1.00 calc . . .
H(92) H 1.3334 0.0927 -0.3660 0.0819 Uiso 1.00 calc . . .
H(93) H 1.2600 0.1696 -0.2542 0.0599 Uiso 1.00 calc . . .
H(94) H 1.1085 0.3793 -0.3033 0.0847 Uiso 1.00 calc . . .
H(95) H 1.0045 0.4020 -0.4375 0.0981 Uiso 1.00 calc . . .
H(96) H 0.9737 0.3340 -0.5765 0.0847 Uiso 1.00 calc . . .
H(97) H 1.0419 0.2455 -0.5777 0.0842 Uiso 1.00 calc . . .
H(98) H 1.1461 0.2220 -0.4431 0.0670 Uiso 1.00 calc . . .
H(99) H 1.4532 0.2252 -0.1129 0.0572 Uiso 1.00 calc . . .
H(100) H 1.5260 0.1367 -0.1769 0.0747 Uiso 1.00 calc . . .
H(101) H 1.4845 0.0643 -0.1576 0.0805 Uiso 1.00 calc . . .
H(102) H 1.3689 0.0789 -0.0799 0.0776 Uiso 1.00 calc . . .
H(103) H 1.2915 0.1675 -0.0243 0.0626 Uiso 1.00 calc . . .
H(104) H 1.2588 0.3634 0.1521 0.0565 Uiso 1.00 calc . . .
H(105) H 1.2899 0.3843 0.3447 0.0717 Uiso 1.00 calc . . .
H(106) H 1.3714 0.3184 0.4406 0.0713 Uiso 1.00 calc . . .
H(107) H 1.4187 0.2320 0.3480 0.0707 Uiso 1.00 calc . . .
H(108) H 1.3913 0.2087 0.1506 0.0569 Uiso 1.00 calc . . .
H(109) H 0.7778 0.4960 0.3811 0.2044 Uiso 1.00 calc . . .
H(110) H 0.7793 0.5520 0.4490 0.2044 Uiso 1.00 calc . . .

loop_
_atom_site_aniso_label
_atom_site_aniso_U_11
_atom_site_aniso_U_22
_atom_site_aniso_U_33
_atom_site_aniso_U_12
_atom_site_aniso_U_13
_atom_site_aniso_U_23
Ni(1) 0.0242(3) 0.0278(3) 0.0304(3) -0.0047(2) 0.0004(2) 0.0047(2)
Ni(2) 0.0268(3) 0.0254(3) 0.0299(3) -0.0056(2) -0.0007(2) 0.0065(2)
Cl(1) 0.251(5) 0.159(3) 0.219(4) -0.065(3) 0.065(3) 0.059(3)
Cl(2) 0.187(4) 0.296(5) 0.181(3) -0.060(4) 0.078(3) 0.022(3)
S(1) 0.130(2) 0.116(2) 0.095(2) -0.031(2) 0.029(1) 0.029(1)
S(2) 0.0527(9) 0.0432(7) 0.0485(7) -0.0052(6) 0.0030(6) 0.0086(5)
P(1A) 0.0334(7) 0.0332(6) 0.0303(5) -0.0091(5) 0.0017(4) 0.0044(4)
P(1B) 0.0360(7) 0.0386(7) 0.0314(5) -0.0093(5) 0.0006(4) 0.0091(4)
P(2A) 0.0254(6) 0.0268(6) 0.0328(5) -0.0043(4) 0.0003(4) 0.0066(4)
P(2B) 0.0286(6) 0.0297(6) 0.0330(5) -0.0057(5) -0.0018(4) 0.0074(4)
F(1) 0.240(8) 0.212(7) 0.127(5) -0.021(6) 0.053(5) 0.080(5)
F(2) 0.201(7) 0.160(5) 0.168(5) -0.120(5) 0.057(5) -0.012(4)
F(3) 0.255(8) 0.082(4) 0.238(7) -0.021(4) 0.154(6) -0.018(4)
F(4) 0.161(5) 0.183(6) 0.109(4) -0.087(4) -0.075(4) 0.058(3)
F(5) 0.203(6) 0.125(4) 0.066(3) -0.060(4) 0.048(3) 0.009(2)
F(6) 0.305(8) 0.057(3) 0.084(3) -0.068(4) -0.008(4) -0.005(2)
O(1) 0.137(6) 0.179(6) 0.120(5) -0.039(5) -0.034(4) 0.091(4)
O(2) 0.198(8) 0.197(8) 0.165(6) -0.136(7) 0.010(5) 0.050(5)
O(3) 0.30(1) 0.121(6) 0.155(6) -0.004(6) 0.136(7) -0.011(5)
O(4) 0.107(4) 0.040(2) 0.060(2) -0.003(2) -0.001(2) 0.008(2)
O(5) 0.050(3) 0.073(3) 0.116(4) -0.005(2) -0.006(2) 0.008(3)
O(6) 0.088(3) 0.110(4) 0.072(3) -0.029(3) 0.017(2) 0.038(2)
N(11A) 0.034(2) 0.032(2) 0.032(2) -0.006(2) 0.000(1) 0.003(1)
N(11B) 0.033(2) 0.025(2) 0.033(2) -0.004(1) 0.003(1) 0.011(1)
N(12A) 0.037(2) 0.031(2) 0.046(2) -0.005(2) -0.003(2) 0.010(2)
N(12B) 0.039(2) 0.024(2) 0.033(2) -0.005(2) 0.004(1) 0.004(1)
N(21A) 0.023(2) 0.037(2) 0.043(2) -0.006(2) 0.003(1) 0.006(2)
N(21B) 0.027(2) 0.028(2) 0.038(2) -0.007(1) 0.001(1) 0.005(1)
N(22A) 0.029(2) 0.035(2) 0.052(2) -0.002(2) 0.005(2) 0.005(2)
N(22B) 0.031(2) 0.026(2) 0.043(2) -0.002(2) -0.002(2) 0.007(1)
N(31A) 0.036(2) 0.034(2) 0.044(2) -0.007(2) 0.002(2) 0.002(2)
N(31B) 0.044(2) 0.033(2) 0.041(2) -0.011(2) -0.001(2) 0.011(2)
N(32A) 0.041(2) 0.032(2) 0.050(2) -0.007(2) 0.009(2) -0.002(2)
N(32B) 0.042(2) 0.029(2) 0.037(2) -0.007(2) -0.003(2) 0.012(1)
C(1A) 0.045(3) 0.038(2) 0.029(2) -0.017(2) -0.002(2) 0.003(2)
C(1B) 0.042(3) 0.043(3) 0.045(3) -0.015(2) -0.002(2) 0.013(2)
C(2A) 0.036(3) 0.039(3) 0.046(2) -0.014(2) -0.005(2) 0.008(2)
C(2B) 0.043(3) 0.051(3) 0.050(3) -0.023(2) 0.003(2) 0.017(2)
C(3A) 0.026(2) 0.031(2) 0.043(2) -0.005(2) 0.001(2) 0.006(2)
C(3B) 0.036(3) 0.037(3) 0.043(2) -0.015(2) -0.009(2) 0.008(2)
C(4) 0.121(7) 0.060(5) 0.091(5) -0.020(5) 0.022(5) 0.008(4)
C(5) 0.124(7) 0.059(4) 0.058(4) -0.042(4) -0.007(4) 0.013(3)
C(11) 0.035(3) 0.040(3) 0.035(2) -0.009(2) -0.003(2) 0.006(2)
C(12) 0.049(3) 0.058(3) 0.039(3) -0.016(3) -0.009(2) 0.018(2)
C(13) 0.048(3) 0.046(3) 0.047(3) -0.013(2) -0.012(2) 0.020(2)
C(14) 0.105(5) 0.053(4) 0.069(4) -0.017(3) -0.007(3) 0.031(3)
C(15) 0.038(3) 0.041(3) 0.031(2) -0.007(2) -0.008(2) 0.002(2)
C(16) 0.061(4) 0.063(4) 0.050(3) -0.020(3) 0.016(3) -0.008(2)
C(17) 0.085(5) 0.068(4) 0.069(4) -0.008(4) 0.022(3) -0.023(3)
C(18) 0.100(6) 0.038(3) 0.079(4) -0.007(4) -0.008(4) -0.016(3)
C(19) 0.080(5) 0.045(3) 0.063(3) -0.023(3) -0.014(3) 0.004(3)
C(20) 0.046(3) 0.052(3) 0.042(3) -0.012(2) -0.009(2) 0.009(2)
C(21) 0.030(3) 0.052(3) 0.039(2) -0.011(2) 0.005(2) 0.001(2)
C(22) 0.031(3) 0.064(4) 0.062(3) -0.014(3) 0.010(2) 0.008(3)
C(23) 0.027(3) 0.055(3) 0.065(3) -0.002(2) 0.004(2) 0.001(2)
C(24) 0.033(3) 0.066(4) 0.113(5) 0.007(3) 0.008(3) 0.008(4)
C(25) 0.033(3) 0.060(3) 0.043(3) -0.022(2) -0.001(2) 0.012(2)
C(26) 0.049(4) 0.085(4) 0.066(4) -0.033(3) 0.005(3) 0.022(3)
C(27) 0.078(5) 0.106(6) 0.084(5) -0.063(5) -0.014(4) 0.047(4)
C(28) 0.082(5) 0.074(5) 0.103(5) -0.047(4) -0.022(4) 0.041(4)
C(29) 0.065(4) 0.049(3) 0.076(4) -0.021(3) -0.008(3) 0.016(3)
C(30) 0.045(3) 0.055(3) 0.052(3) -0.023(3) 0.000(2) 0.011(2)
C(31) 0.045(3) 0.027(2) 0.046(3) -0.007(2) 0.005(2) 0.005(2)
C(32) 0.055(3) 0.037(3) 0.055(3) -0.014(2) 0.014(2) -0.005(2)
C(33) 0.048(3) 0.040(3) 0.055(3) -0.008(2) 0.018(2) -0.005(2)
C(34) 0.060(4) 0.058(4) 0.092(4) -0.006(3) 0.027(3) -0.018(3)
C(35) 0.050(3) 0.030(2) 0.046(3) -0.016(2) 0.005(2) -0.001(2)
C(36) 0.054(4) 0.045(3) 0.062(3) -0.022(3) -0.005(2) 0.008(2)
C(37) 0.063(4) 0.065(4) 0.093(5) -0.029(3) -0.013(3) 0.016(3)
C(38) 0.046(4) 0.075(5) 0.115(6) -0.020(3) 0.015(4) 0.007(4)
C(39) 0.066(5) 0.098(5) 0.080(4) -0.033(4) 0.021(3) 0.007(4)
C(40) 0.060(4) 0.066(4) 0.055(3) -0.031(3) 0.009(3) -0.001(3)
C(41) 0.033(3) 0.034(2) 0.039(2) -0.010(2) 0.004(2) 0.013(2)
C(42) 0.053(3) 0.038(3) 0.026(2) -0.011(2) 0.003(2) 0.010(2)
C(43) 0.055(3) 0.029(2) 0.037(2) -0.008(2) 0.008(2) 0.001(2)
C(44) 0.096(5) 0.034(3) 0.049(3) -0.005(3) 0.018(3) -0.001(2)
C(45) 0.035(3) 0.028(2) 0.049(3) -0.002(2) 0.009(2) 0.017(2)
C(46) 0.054(3) 0.049(3) 0.056(3) -0.008(3) -0.008(2) 0.024(2)
C(47) 0.087(5) 0.047(4) 0.095(5) -0.001(3) -0.010(4) 0.038(3)
C(48) 0.106(6) 0.033(3) 0.096(5) 0.001(3) 0.024(4) 0.026(3)
C(49) 0.084(5) 0.038(3) 0.063(3) -0.012(3) 0.016(3) 0.007(2)
C(50) 0.055(3) 0.036(3) 0.046(3) -0.009(2) 0.007(2) 0.009(2)
C(51) 0.033(3) 0.039(2) 0.036(2) -0.013(2) -0.002(2) 0.012(2)
C(52) 0.032(3) 0.050(3) 0.047(3) -0.013(2) -0.007(2) 0.009(2)
C(53) 0.032(3) 0.038(3) 0.051(3) -0.002(2) -0.005(2) 0.015(2)
C(54) 0.047(4) 0.055(3) 0.076(4) 0.003(3) -0.001(3) 0.011(3)
C(55) 0.034(3) 0.046(3) 0.039(2) -0.020(2) 0.002(2) 0.005(2)
C(56) 0.048(3) 0.071(4) 0.056(3) -0.028(3) 0.000(2) -0.009(3)
C(57) 0.065(5) 0.091(5) 0.086(4) -0.042(4) 0.008(4) -0.033(4)
C(58) 0.083(6) 0.061(4) 0.119(6) -0.034(4) 0.034(5) -0.032(4)
C(59) 0.064(4) 0.048(3) 0.087(4) -0.010(3) 0.011(3) 0.003(3)
C(60) 0.047(3) 0.043(3) 0.052(3) -0.011(2) 0.005(2) 0.003(2)
C(61) 0.053(3) 0.026(2) 0.041(2) -0.010(2) 0.008(2) 0.007(2)
C(62) 0.072(4) 0.029(2) 0.041(2) -0.015(2) 0.004(2) 0.011(2)
C(63) 0.063(4) 0.030(2) 0.042(3) -0.008(2) -0.005(2) 0.012(2)
C(64) 0.068(4) 0.046(3) 0.055(3) -0.009(3) -0.011(3) 0.023(2)
C(65) 0.060(4) 0.028(2) 0.055(3) -0.012(2) 0.007(2) 0.007(2)
C(66) 0.072(4) 0.058(4) 0.065(3) -0.031(3) 0.008(3) 0.011(3)
C(67) 0.092(6) 0.072(5) 0.106(6) -0.036(4) 0.019(4) 0.024(4)
C(68) 0.060(4) 0.062(4) 0.112(6) -0.023(3) -0.003(4) 0.019(4)
C(69) 0.061(4) 0.046(3) 0.073(4) -0.009(3) -0.013(3) 0.004(3)
C(70) 0.060(4) 0.038(3) 0.060(3) -0.015(3) 0.001(3) 0.003(2)
C(71) 0.043(3) 0.042(3) 0.030(2) -0.014(2) 0.003(2) 0.009(2)
C(72) 0.079(4) 0.056(3) 0.040(3) -0.020(3) -0.008(3) 0.016(2)
C(73) 0.095(5) 0.074(4) 0.051(3) -0.017(4) -0.025(3) 0.027(3)
C(74) 0.105(6) 0.059(4) 0.075(4) -0.008(4) -0.010(4) 0.035(3)
C(75) 0.105(5) 0.043(3) 0.068(4) -0.021(3) 0.002(3) 0.020(3)
C(76) 0.060(4) 0.046(3) 0.045(3) -0.018(3) -0.005(2) 0.014(2)
C(77) 0.038(3) 0.047(3) 0.032(2) -0.014(2) 0.004(2) 0.003(2)
C(78) 0.056(4) 0.052(3) 0.072(4) -0.009(3) 0.031(3) 0.001(3)
C(79) 0.066(4) 0.060(4) 0.091(4) -0.007(3) 0.038(3) -0.004(3)
C(80) 0.047(4) 0.092(5) 0.061(3) -0.016(3) 0.025(3) 0.003(3)
C(81) 0.054(4) 0.085(4) 0.055(3) -0.022(3) 0.019(3) 0.015(3)
C(82) 0.050(3) 0.056(3) 0.047(3) -0.020(3) 0.009(2) 0.007(2)
C(83) 0.029(2) 0.030(2) 0.040(2) -0.002(2) 0.002(2) 0.013(2)
C(84) 0.044(3) 0.035(3) 0.049(3) -0.009(2) -0.002(2) 0.011(2)
C(85) 0.050(4) 0.045(3) 0.078(4) -0.003(3) -0.012(3) 0.024(3)
C(86) 0.071(4) 0.030(3) 0.084(4) 0.000(3) -0.004(3) 0.017(3)
C(87) 0.057(4) 0.032(3) 0.075(3) -0.011(2) 0.003(3) -0.001(2)
C(88) 0.035(3) 0.033(2) 0.050(3) -0.004(2) -0.005(2) 0.007(2)
C(89) 0.031(2) 0.033(2) 0.033(2) -0.005(2) 0.002(2) 0.004(2)
C(90) 0.048(3) 0.034(3) 0.041(2) -0.009(2) 0.006(2) 0.007(2)
C(91) 0.088(5) 0.053(3) 0.055(3) -0.022(3) 0.011(3) 0.023(2)
C(92) 0.072(4) 0.077(4) 0.046(3) -0.026(3) 0.019(3) 0.012(3)
C(93) 0.049(3) 0.067(4) 0.048(3) -0.010(3) 0.015(2) 0.002(2)
C(94) 0.042(3) 0.045(3) 0.043(3) -0.006(2) 0.008(2) 0.010(2)
C(95) 0.037(3) 0.047(3) 0.033(2) -0.012(2) 0.004(2) 0.002(2)
C(96) 0.074(4) 0.074(4) 0.059(3) -0.023(3) 0.027(3) 0.004(3)
C(97) 0.084(5) 0.096(5) 0.074(4) -0.019(4) 0.048(4) 0.000(4)
C(98) 0.067(4) 0.072(5) 0.079(4) -0.001(4) 0.028(3) -0.017(3)
C(99) 0.069(4) 0.054(4) 0.067(4) -0.008(3) 0.014(3) -0.003(3)
C(100) 0.048(3) 0.047(3) 0.049(3) -0.012(2) 0.008(2) 0.004(2)
C(101) 0.040(3) 0.055(3) 0.033(2) -0.012(2) -0.001(2) 0.015(2)
C(102) 0.064(4) 0.070(4) 0.051(3) 0.004(3) -0.018(3) 0.006(3)
C(103) 0.076(5) 0.085(5) 0.065(4) 0.014(4) -0.013(3) 0.020(3)
C(104) 0.052(4) 0.111(6) 0.046(3) -0.019(4) -0.014(3) 0.026(3)
C(105) 0.073(4) 0.089(5) 0.052(3) -0.040(4) -0.022(3) 0.018(3)
C(106) 0.054(4) 0.068(4) 0.046(3) -0.030(3) -0.015(2) 0.013(2)
C(107) 0.033(3) 0.032(2) 0.040(2) 0.002(2) 0.002(2) 0.008(2)
C(108) 0.039(3) 0.051(3) 0.043(3) -0.005(2) 0.004(2) 0.008(2)
C(109) 0.045(3) 0.061(4) 0.057(3) 0.017(3) 0.011(2) 0.007(3)
C(110) 0.067(4) 0.044(3) 0.070(4) 0.015(3) 0.009(3) 0.007(3)
C(111) 0.073(4) 0.034(3) 0.082(4) -0.004(3) 0.007(3) 0.015(3)
C(112) 0.049(3) 0.040(3) 0.061(3) -0.006(2) 0.007(2) 0.013(2)
C(113) 0.028(2) 0.042(3) 0.040(2) -0.010(2) -0.004(2) 0.014(2)
C(114) 0.043(3) 0.047(3) 0.042(2) -0.006(2) -0.003(2) 0.001(2)
C(115) 0.059(4) 0.067(4) 0.042(3) -0.021(3) -0.005(2) -0.004(2)
C(116) 0.051(4) 0.099(5) 0.035(3) -0.027(3) -0.004(2) 0.008(3)
C(117) 0.048(3) 0.083(4) 0.047(3) -0.018(3) -0.012(2) 0.029(3)
C(118) 0.032(3) 0.061(3) 0.046(3) -0.011(2) 0.001(2) 0.019(2)
C(119) 0.067(6) 0.21(1) 0.21(1) 0.028(7) 0.002(7) -0.07(1)
B(1) 0.037(3) 0.034(3) 0.052(3) 0.001(2) 0.001(2) 0.011(2)
B(2) 0.039(3) 0.030(3) 0.038(3) -0.006(2) -0.002(2) 0.006(2)

loop_
_atom_type_symbol
_atom_type_description
_atom_type_scat_dispersion_real
_atom_type_scat_dispersion_imag
_atom_type_scat_source
C C 0.003 0.002
;International Tables for Crystallography
(1992, Vol. C, Tables 4.2.6.8 and 6.1.1.4)
;
H H 0.000 0.000
;International Tables for Crystallography
(1992, Vol. C, Table 6.1.1.4)
;
N N 0.006 0.003
;International Tables for Crystallography
(1992, Vol. C, Tables 4.2.6.8 and 6.1.1.4)
;
B B 0.001 0.001
;International Tables for Crystallography
(1992, Vol. C, Tables 4.2.6.8 and 6.1.1.4)
;
S S 0.125 0.123
;International Tables for Crystallography
(1992, Vol. C, Tables 4.2.6.8 and 6.1.1.4)
;
Ni Ni 0.339 1.112
;International Tables for Crystallography
(1992, Vol. C, Tables 4.2.6.8 and 6.1.1.4)
;
F F 0.017 0.010
;International Tables for Crystallography
(1992, Vol. C, Tables 4.2.6.8 and 6.1.1.4)
;
O O 0.011 0.006
;International Tables for Crystallography
(1992, Vol. C, Tables 4.2.6.8 and 6.1.1.4)
;
P P 0.102 0.094
;International Tables for Crystallography
(1992, Vol. C, Tables 4.2.6.8 and 6.1.1.4)
;
Cl Cl 0.148 0.159
;International Tables for Crystallography
(1992, Vol. C, Tables 4.2.6.8 and 6.1.1.4)
;

loop_
_geom_angle_atom_site_label_1
_geom_angle_atom_site_label_2
_geom_angle_atom_site_label_3
_geom_angle
_geom_angle_site_symmetry_1
_geom_angle_site_symmetry_2
_geom_angle_site_symmetry_3
_geom_angle_publ_flag
P(1A) Ni(1) P(2A) 88.18(4) . . . yes
P(1A) Ni(1) N(11A) 167.15(10) . . . yes
P(1A) Ni(1) N(21A) 91.5(1) . . . yes
P(2A) Ni(1) N(11A) 95.9(1) . . . yes
P(2A) Ni(1) N(21A) 177.8(1) . . . yes
N(11A) Ni(1) N(21A) 84.0(2) . . . yes
P(1B) Ni(2) P(2B) 88.31(5) . . . yes
P(1B) Ni(2) N(11B) 169.1(1) . . . yes
P(1B) Ni(2) N(21B) 93.4(1) . . . yes
P(2B) Ni(2) N(11B) 93.9(1) . . . yes
P(2B) Ni(2) N(21B) 175.56(10) . . . yes
N(11B) Ni(2) N(21B) 83.7(1) . . . yes
O(1) S(1) O(2) 113.9(5) . . . yes
O(1) S(1) O(3) 117.7(4) . . . yes
O(1) S(1) C(4) 103.4(4) . . . yes
O(2) S(1) O(3) 113.1(5) . . . yes
O(2) S(1) C(4) 104.1(5) . . . yes
O(3) S(1) C(4) 102.3(5) . . . yes
O(4) S(2) O(5) 116.1(3) . . . yes
O(4) S(2) O(6) 115.1(3) . . . yes
O(4) S(2) C(5) 103.5(3) . . . yes
O(5) S(2) O(6) 113.6(3) . . . yes
O(5) S(2) C(5) 103.7(3) . . . yes
O(6) S(2) C(5) 102.3(3) . . . yes
Ni(1) P(1A) C(1A) 105.0(1) . . . yes
Ni(1) P(1A) C(71) 125.0(1) . . . yes
Ni(1) P(1A) C(77) 114.5(1) . . . yes
C(1A) P(1A) C(71) 104.8(2) . . . yes
C(1A) P(1A) C(77) 104.2(2) . . . yes
C(71) P(1A) C(77) 101.4(2) . . . yes
Ni(2) P(1B) C(1B) 107.7(1) . . . yes
Ni(2) P(1B) C(95) 121.3(2) . . . yes
Ni(2) P(1B) C(101) 115.5(2) . . . yes
C(1B) P(1B) C(95) 105.5(2) . . . yes
C(1B) P(1B) C(101) 103.7(2) . . . yes
C(95) P(1B) C(101) 101.4(2) . . . yes
Ni(1) P(2A) C(3A) 112.2(1) . . . yes
Ni(1) P(2A) C(83) 112.8(2) . . . yes
Ni(1) P(2A) C(89) 120.4(1) . . . yes
C(3A) P(2A) C(83) 108.7(2) . . . yes
C(3A) P(2A) C(89) 97.3(2) . . . yes
C(83) P(2A) C(89) 103.9(2) . . . yes
Ni(2) P(2B) C(3B) 113.6(1) . . . yes
Ni(2) P(2B) C(107) 112.6(2) . . . yes
Ni(2) P(2B) C(113) 116.8(2) . . . yes
C(3B) P(2B) C(107) 108.0(2) . . . yes
C(3B) P(2B) C(113) 99.4(2) . . . yes
C(107) P(2B) C(113) 105.2(2) . . . yes
Ni(1) N(11A) N(12A) 114.4(2) . . . yes
Ni(1) N(11A) C(11) 136.8(3) . . . yes
N(12A) N(11A) C(11) 107.2(3) . . . yes
Ni(2) N(11B) N(12B) 112.1(3) . . . yes
Ni(2) N(11B) C(41) 138.7(3) . . . yes
N(12B) N(11B) C(41) 106.5(3) . . . yes
N(11A) N(12A) C(13) 108.7(3) . . . yes
N(11A) N(12A) B(1) 121.3(4) . . . yes
C(13) N(12A) B(1) 128.9(4) . . . yes
N(11B) N(12B) C(43) 109.6(3) . . . yes
N(11B) N(12B) B(2) 119.6(3) . . . yes
C(43) N(12B) B(2) 127.6(3) . . . yes
Ni(1) N(21A) N(22A) 118.5(3) . . . yes
Ni(1) N(21A) C(21) 133.8(3) . . . yes
N(22A) N(21A) C(21) 107.3(3) . . . yes
Ni(2) N(21B) N(22B) 116.2(2) . . . yes
Ni(2) N(21B) C(51) 136.2(3) . . . yes
N(22B) N(21B) C(51) 107.3(3) . . . yes
N(21A) N(22A) C(23) 108.4(4) . . . yes
N(21A) N(22A) B(1) 120.5(4) . . . yes
C(23) N(22A) B(1) 129.7(4) . . . yes
N(21B) N(22B) C(53) 108.8(3) . . . yes
N(21B) N(22B) B(2) 121.4(3) . . . yes
C(53) N(22B) B(2) 129.0(3) . . . yes
N(32A) N(31A) C(31) 106.1(3) . . . yes
N(32B) N(31B) C(61) 106.3(3) . . . yes
N(31A) N(32A) C(33) 109.6(4) . . . yes
N(31A) N(32A) B(1) 119.8(3) . . . yes
C(33) N(32A) B(1) 129.2(4) . . . yes
N(31B) N(32B) C(63) 110.1(4) . . . yes
N(31B) N(32B) B(2) 120.0(3) . . . yes
C(63) N(32B) B(2) 127.7(4) . . . yes
P(1A) C(1A) C(2A) 113.4(3) . . . yes
P(1B) C(1B) C(2B) 113.6(3) . . . yes
C(1A) C(2A) C(3A) 114.9(3) . . . yes
C(1B) C(2B) C(3B) 113.7(4) . . . yes
P(2A) C(3A) C(2A) 119.8(4) . . . yes
P(2B) C(3B) C(2B) 118.2(3) . . . yes
S(1) C(4) F(1) 112.4(7) . . . yes
S(1) C(4) F(2) 114.5(6) . . . yes
S(1) C(4) F(3) 112.9(7) . . . yes
F(1) C(4) F(2) 103.5(8) . . . yes
F(1) C(4) F(3) 105.9(7) . . . yes
F(2) C(4) F(3) 106.8(8) . . . yes
S(2) C(5) F(4) 112.1(5) . . . yes
S(2) C(5) F(5) 112.1(6) . . . yes
S(2) C(5) F(6) 112.2(5) . . . yes
F(4) C(5) F(5) 104.8(6) . . . yes
F(4) C(5) F(6) 107.1(7) . . . yes
F(5) C(5) F(6) 108.2(6) . . . yes
N(11A) C(11) C(12) 108.7(4) . . . yes
N(11A) C(11) C(15) 123.2(4) . . . yes
C(12) C(11) C(15) 127.8(4) . . . yes
C(11) C(12) C(13) 106.5(4) . . . yes
N(12A) C(13) C(12) 108.7(4) . . . yes
N(12A) C(13) C(14) 122.1(4) . . . yes
C(12) C(13) C(14) 129.2(5) . . . yes
C(11) C(15) C(16) 122.3(5) . . . yes
C(11) C(15) C(20) 119.0(4) . . . yes
C(16) C(15) C(20) 118.5(5) . . . yes
C(15) C(16) C(17) 120.2(6) . . . yes
C(16) C(17) C(18) 120.5(6) . . . yes
C(17) C(18) C(19) 120.5(6) . . . yes
C(18) C(19) C(20) 119.4(7) . . . yes
C(15) C(20) C(19) 120.7(5) . . . yes
N(21A) C(21) C(22) 108.8(5) . . . yes
N(21A) C(21) C(25) 122.9(4) . . . yes
C(22) C(21) C(25) 128.1(5) . . . yes
C(21) C(22) C(23) 107.0(5) . . . yes
N(22A) C(23) C(22) 108.5(4) . . . yes
N(22A) C(23) C(24) 124.2(6) . . . yes
C(22) C(23) C(24) 127.3(5) . . . yes
C(21) C(25) C(26) 118.7(4) . . . yes
C(21) C(25) C(30) 122.9(5) . . . yes
C(26) C(25) C(30) 118.5(5) . . . yes
C(25) C(26) C(27) 119.3(5) . . . yes
C(26) C(27) C(28) 121.5(8) . . . yes
C(27) C(28) C(29) 118.9(7) . . . yes
C(28) C(29) C(30) 120.1(5) . . . yes
C(25) C(30) C(29) 121.7(6) . . . yes
N(31A) C(31) C(32) 110.5(5) . . . yes
N(31A) C(31) C(35) 119.8(4) . . . yes
C(32) C(31) C(35) 129.7(4) . . . yes
C(31) C(32) C(33) 105.5(4) . . . yes
N(32A) C(33) C(32) 108.2(4) . . . yes
N(32A) C(33) C(34) 122.7(5) . . . yes
C(32) C(33) C(34) 129.0(4) . . . yes
C(31) C(35) C(36) 121.5(5) . . . yes
C(31) C(35) C(40) 119.9(4) . . . yes
C(36) C(35) C(40) 118.6(5) . . . yes
C(35) C(36) C(37) 120.0(5) . . . yes
C(36) C(37) C(38) 121.0(6) . . . yes
C(37) C(38) C(39) 119.3(7) . . . yes
C(38) C(39) C(40) 120.0(7) . . . yes
C(35) C(40) C(39) 121.0(5) . . . yes
N(11B) C(41) C(42) 109.5(4) . . . yes
N(11B) C(41) C(45) 122.6(3) . . . yes
C(42) C(41) C(45) 127.4(4) . . . yes
C(41) C(42) C(43) 106.6(4) . . . yes
N(12B) C(43) C(42) 107.7(3) . . . yes
N(12B) C(43) C(44) 123.4(4) . . . yes
C(42) C(43) C(44) 128.9(4) . . . yes
C(41) C(45) C(46) 120.9(4) . . . yes
C(41) C(45) C(50) 119.8(4) . . . yes
C(46) C(45) C(50) 119.0(4) . . . yes
C(45) C(46) C(47) 119.4(5) . . . yes
C(46) C(47) C(48) 121.3(6) . . . yes
C(47) C(48) C(49) 119.3(5) . . . yes
C(48) C(49) C(50) 119.8(5) . . . yes
C(45) C(50) C(49) 121.1(4) . . . yes
N(21B) C(51) C(52) 108.6(3) . . . yes
N(21B) C(51) C(55) 124.6(4) . . . yes
C(52) C(51) C(55) 126.5(4) . . . yes
C(51) C(52) C(53) 107.3(4) . . . yes
N(22B) C(53) C(52) 108.0(4) . . . yes
N(22B) C(53) C(54) 124.1(4) . . . yes
C(52) C(53) C(54) 127.9(5) . . . yes
C(51) C(55) C(56) 119.4(4) . . . yes
C(51) C(55) C(60) 123.0(4) . . . yes
C(56) C(55) C(60) 117.4(4) . . . yes
C(55) C(56) C(57) 120.9(5) . . . yes
C(56) C(57) C(58) 120.4(6) . . . yes
C(57) C(58) C(59) 120.0(6) . . . yes
C(58) C(59) C(60) 119.7(5) . . . yes
C(55) C(60) C(59) 121.5(5) . . . yes
N(31B) C(61) C(62) 110.0(5) . . . yes
N(31B) C(61) C(65) 120.9(4) . . . yes
C(62) C(61) C(65) 129.1(5) . . . yes
C(61) C(62) C(63) 106.8(5) . . . yes
N(32B) C(63) C(62) 106.7(4) . . . yes
N(32B) C(63) C(64) 123.2(5) . . . yes
C(62) C(63) C(64) 129.9(5) . . . yes
C(61) C(65) C(66) 121.2(4) . . . yes
C(61) C(65) C(70) 120.2(5) . . . yes
C(66) C(65) C(70) 118.6(5) . . . yes
C(65) C(66) C(67) 120.2(6) . . . yes
C(66) C(67) C(68) 122.0(8) . . . yes
C(67) C(68) C(69) 117.7(7) . . . yes
C(68) C(69) C(70) 121.7(6) . . . yes
C(65) C(70) C(69) 119.7(6) . . . yes
P(1A) C(71) C(72) 119.4(4) . . . yes
P(1A) C(71) C(76) 122.4(3) . . . yes
C(72) C(71) C(76) 118.1(4) . . . yes
C(71) C(72) C(73) 119.6(5) . . . yes
C(72) C(73) C(74) 121.1(5) . . . yes
C(73) C(74) C(75) 119.6(6) . . . yes
C(74) C(75) C(76) 119.8(6) . . . yes
C(71) C(76) C(75) 121.6(4) . . . yes
P(1A) C(77) C(78) 120.6(5) . . . yes
P(1A) C(77) C(82) 120.9(3) . . . yes
C(78) C(77) C(82) 118.4(5) . . . yes
C(77) C(78) C(79) 121.2(6) . . . yes
C(78) C(79) C(80) 119.5(5) . . . yes
C(79) C(80) C(81) 120.2(6) . . . yes
C(80) C(81) C(82) 121.5(7) . . . yes
C(77) C(82) C(81) 119.1(5) . . . yes
P(2A) C(83) C(84) 123.4(3) . . . yes
P(2A) C(83) C(88) 117.3(3) . . . yes
C(84) C(83) C(88) 119.3(4) . . . yes
C(83) C(84) C(85) 120.5(5) . . . yes
C(84) C(85) C(86) 119.8(5) . . . yes
C(85) C(86) C(87) 119.6(5) . . . yes
C(86) C(87) C(88) 120.6(5) . . . yes
C(83) C(88) C(87) 120.1(4) . . . yes
P(2A) C(89) C(90) 119.9(3) . . . yes
P(2A) C(89) C(94) 120.5(3) . . . yes
C(90) C(89) C(94) 119.2(4) . . . yes
C(89) C(90) C(91) 119.5(4) . . . yes
C(90) C(91) C(92) 120.3(5) . . . yes
C(91) C(92) C(93) 121.2(6) . . . yes
C(92) C(93) C(94) 119.6(5) . . . yes
C(89) C(94) C(93) 120.3(5) . . . yes
P(1B) C(95) C(96) 120.4(4) . . . yes
P(1B) C(95) C(100) 120.7(4) . . . yes
C(96) C(95) C(100) 118.7(4) . . . yes
C(95) C(96) C(97) 119.6(7) . . . yes
C(96) C(97) C(98) 120.3(7) . . . yes
C(97) C(98) C(99) 120.3(6) . . . yes
C(98) C(99) C(100) 119.6(6) . . . yes
C(95) C(100) C(99) 121.4(6) . . . yes
P(1B) C(101) C(102) 120.2(4) . . . yes
P(1B) C(101) C(106) 120.7(4) . . . yes
C(102) C(101) C(106) 119.1(4) . . . yes
C(101) C(102) C(103) 121.0(5) . . . yes
C(102) C(103) C(104) 119.5(6) . . . yes
C(103) C(104) C(105) 120.1(5) . . . yes
C(104) C(105) C(106) 121.1(6) . . . yes
C(101) C(106) C(105) 119.2(5) . . . yes
P(2B) C(107) C(108) 122.9(4) . . . yes
P(2B) C(107) C(112) 118.5(4) . . . yes
C(108) C(107) C(112) 118.6(4) . . . yes
C(107) C(108) C(109) 120.3(6) . . . yes
C(108) C(109) C(110) 120.5(6) . . . yes
C(109) C(110) C(111) 120.7(5) . . . yes
C(110) C(111) C(112) 119.1(6) . . . yes
C(107) C(112) C(111) 120.8(5) . . . yes
P(2B) C(113) C(114) 119.1(3) . . . yes
P(2B) C(113) C(118) 121.7(3) . . . yes
C(114) C(113) C(118) 118.9(4) . . . yes
C(113) C(114) C(115) 120.4(4) . . . yes
C(114) C(115) C(116) 120.9(5) . . . yes
C(115) C(116) C(117) 119.4(5) . . . yes
C(116) C(117) C(118) 121.0(5) . . . yes
C(113) C(118) C(117) 119.4(4) . . . yes
Cl(1) C(119) Cl(2) 108.7(6) . . . yes
N(12A) B(1) N(22A) 106.9(4) . . . yes
N(12A) B(1) N(32A) 109.8(4) . . . yes
N(22A) B(1) N(32A) 113.8(4) . . . yes
N(12B) B(2) N(22B) 107.8(4) . . . yes
N(12B) B(2) N(32B) 110.6(4) . . . yes
N(22B) B(2) N(32B) 112.7(4) . . . yes

loop_
_geom_bond_atom_site_label_1
_geom_bond_atom_site_label_2
_geom_bond_distance
_geom_bond_site_symmetry_1
_geom_bond_site_symmetry_2
_geom_bond_publ_flag
Ni(1) P(1A) 2.263(1) . . yes
Ni(1) P(2A) 2.224(1) . . yes
Ni(1) N(11A) 1.955(3) . . yes
Ni(1) N(21A) 1.910(4) . . yes
Ni(2) P(1B) 2.245(1) . . yes
Ni(2) P(2B) 2.232(1) . . yes
Ni(2) N(11B) 1.949(4) . . yes
Ni(2) N(21B) 1.928(3) . . yes
Cl(1) C(119) 1.86(2) . . yes
Cl(2) C(119) 1.60(1) . . yes
S(1) O(1) 1.423(7) . . yes
S(1) O(2) 1.462(10) . . yes
S(1) O(3) 1.462(8) . . yes
S(1) C(4) 1.76(1) . . yes
S(2) O(4) 1.435(4) . . yes
S(2) O(5) 1.428(4) . . yes
S(2) O(6) 1.434(6) . . yes
S(2) C(5) 1.803(6) . . yes
P(1A) C(1A) 1.822(5) . . yes
P(1A) C(71) 1.824(4) . . yes
P(1A) C(77) 1.818(5) . . yes
P(1B) C(1B) 1.833(6) . . yes
P(1B) C(95) 1.828(4) . . yes
P(1B) C(101) 1.830(4) . . yes
P(2A) C(3A) 1.828(4) . . yes
P(2A) C(83) 1.818(4) . . yes
P(2A) C(89) 1.816(5) . . yes
P(2B) C(3B) 1.838(6) . . yes
P(2B) C(107) 1.807(4) . . yes
P(2B) C(113) 1.826(4) . . yes
F(1) C(4) 1.31(1) . . yes
F(2) C(4) 1.27(1) . . yes
F(3) C(4) 1.266(9) . . yes
F(4) C(5) 1.310(10) . . yes
F(5) C(5) 1.33(1) . . yes
F(6) C(5) 1.298(8) . . yes
N(11A) N(12A) 1.376(5) . . yes
N(11A) C(11) 1.349(5) . . yes
N(11B) N(12B) 1.378(4) . . yes
N(11B) C(41) 1.352(6) . . yes
N(12A) C(13) 1.353(6) . . yes
N(12A) B(1) 1.544(6) . . yes
N(12B) C(43) 1.351(5) . . yes
N(12B) B(2) 1.551(6) . . yes
N(21A) N(22A) 1.377(5) . . yes
N(21A) C(21) 1.356(7) . . yes
N(21B) N(22B) 1.377(4) . . yes
N(21B) C(51) 1.353(6) . . yes
N(22A) C(23) 1.364(7) . . yes
N(22A) B(1) 1.559(8) . . yes
N(22B) C(53) 1.372(6) . . yes
N(22B) B(2) 1.561(6) . . yes
N(31A) N(32A) 1.370(6) . . yes
N(31A) C(31) 1.334(6) . . yes
N(31B) N(32B) 1.381(5) . . yes
N(31B) C(61) 1.338(7) . . yes
N(32A) C(33) 1.365(6) . . yes
N(32A) B(1) 1.548(7) . . yes
N(32B) C(63) 1.372(6) . . yes
N(32B) B(2) 1.541(8) . . yes
C(1A) C(2A) 1.535(7) . . yes
C(1B) C(2B) 1.534(7) . . yes
C(2A) C(3A) 1.521(6) . . yes
C(2B) C(3B) 1.523(7) . . yes
C(11) C(12) 1.398(7) . . yes
C(11) C(15) 1.459(6) . . yes
C(12) C(13) 1.361(6) . . yes
C(13) C(14) 1.505(8) . . yes
C(15) C(16) 1.391(7) . . yes
C(15) C(20) 1.396(8) . . yes
C(16) C(17) 1.379(9) . . yes
C(17) C(18) 1.37(1) . . yes
C(18) C(19) 1.372(10) . . yes
C(19) C(20) 1.389(7) . . yes
C(21) C(22) 1.388(6) . . yes
C(21) C(25) 1.475(7) . . yes
C(22) C(23) 1.363(9) . . yes
C(23) C(24) 1.507(7) . . yes
C(25) C(26) 1.401(9) . . yes
C(25) C(30) 1.384(6) . . yes
C(26) C(27) 1.39(1) . . yes
C(27) C(28) 1.390(10) . . yes
C(28) C(29) 1.37(1) . . yes
C(29) C(30) 1.380(8) . . yes
C(31) C(32) 1.403(7) . . yes
C(31) C(35) 1.474(8) . . yes
C(32) C(33) 1.358(8) . . yes
C(33) C(34) 1.498(8) . . yes
C(35) C(36) 1.387(7) . . yes
C(35) C(40) 1.377(8) . . yes
C(36) C(37) 1.379(10) . . yes
C(37) C(38) 1.37(1) . . yes
C(38) C(39) 1.378(10) . . yes
C(39) C(40) 1.38(1) . . yes
C(41) C(42) 1.383(5) . . yes
C(41) C(45) 1.475(6) . . yes
C(42) C(43) 1.381(6) . . yes
C(43) C(44) 1.485(6) . . yes
C(45) C(46) 1.389(7) . . yes
C(45) C(50) 1.385(6) . . yes
C(46) C(47) 1.377(8) . . yes
C(47) C(48) 1.373(9) . . yes
C(48) C(49) 1.386(9) . . yes
C(49) C(50) 1.369(7) . . yes
C(51) C(52) 1.399(6) . . yes
C(51) C(55) 1.470(6) . . yes
C(52) C(53) 1.357(6) . . yes
C(53) C(54) 1.495(6) . . yes
C(55) C(56) 1.396(7) . . yes
C(55) C(60) 1.385(6) . . yes
C(56) C(57) 1.369(9) . . yes
C(57) C(58) 1.380(10) . . yes
C(58) C(59) 1.360(10) . . yes
C(59) C(60) 1.389(7) . . yes
C(61) C(62) 1.400(6) . . yes
C(61) C(65) 1.462(8) . . yes
C(62) C(63) 1.376(8) . . yes
C(63) C(64) 1.476(7) . . yes
C(65) C(66) 1.394(10) . . yes
C(65) C(70) 1.410(7) . . yes
C(66) C(67) 1.39(1) . . yes
C(67) C(68) 1.39(1) . . yes
C(68) C(69) 1.39(1) . . yes
C(69) C(70) 1.392(9) . . yes
C(71) C(72) 1.412(6) . . yes
C(71) C(76) 1.376(7) . . yes
C(72) C(73) 1.385(8) . . yes
C(73) C(74) 1.362(9) . . yes
C(74) C(75) 1.385(9) . . yes
C(75) C(76) 1.375(8) . . yes
C(77) C(78) 1.373(7) . . yes
C(77) C(82) 1.398(9) . . yes
C(78) C(79) 1.396(9) . . yes
C(79) C(80) 1.36(1) . . yes
C(80) C(81) 1.351(9) . . yes
C(81) C(82) 1.391(8) . . yes
C(83) C(84) 1.377(6) . . yes
C(83) C(88) 1.396(7) . . yes
C(84) C(85) 1.392(7) . . yes
C(85) C(86) 1.380(8) . . yes
C(86) C(87) 1.388(8) . . yes
C(87) C(88) 1.371(7) . . yes
C(89) C(90) 1.397(6) . . yes
C(89) C(94) 1.403(6) . . yes
C(90) C(91) 1.393(8) . . yes
C(91) C(92) 1.368(7) . . yes
C(92) C(93) 1.376(9) . . yes
C(93) C(94) 1.382(8) . . yes
C(95) C(96) 1.384(9) . . yes
C(95) C(100) 1.372(8) . . yes
C(96) C(97) 1.400(8) . . yes
C(97) C(98) 1.36(1) . . yes
C(98) C(99) 1.37(1) . . yes
C(99) C(100) 1.379(7) . . yes
C(101) C(102) 1.363(8) . . yes
C(101) C(106) 1.386(7) . . yes
C(102) C(103) 1.394(8) . . yes
C(103) C(104) 1.366(9) . . yes
C(104) C(105) 1.348(10) . . yes
C(105) C(106) 1.397(8) . . yes
C(107) C(108) 1.395(7) . . yes
C(107) C(112) 1.390(8) . . yes
C(108) C(109) 1.377(7) . . yes
C(109) C(110) 1.37(1) . . yes
C(110) C(111) 1.380(10) . . yes
C(111) C(112) 1.394(7) . . yes
C(113) C(114) 1.388(6) . . yes
C(113) C(118) 1.393(6) . . yes
C(114) C(115) 1.378(6) . . yes
C(115) C(116) 1.375(8) . . yes
C(116) C(117) 1.363(8) . . yes
C(117) C(118) 1.400(7) . . yes

loop_
_geom_contact_atom_site_label_1
_geom_contact_atom_site_label_2
_geom_contact_distance
_geom_contact_site_symmetry_1
_geom_contact_site_symmetry_2
_geom_contact_publ_flag
F(1) F(2) 3.59(1) . 2_666 ?
F(2) F(2) 3.38(2) . 2_666 ?
F(2) C(86) 3.413(8) . 2_666 ?
F(6) C(47) 3.289(8) . 2_756 ?
F(6) C(98) 3.437(9) . 2_755 ?
F(6) C(48) 3.492(8) . 2_756 ?
O(1) C(74) 3.527(9) . 1_556 ?
O(2) C(119) 3.21(1) . 2_666 ?
O(2) C(1B) 3.42(1) . 1_456 ?
O(2) C(2B) 3.53(1) . 1_456 ?
O(3) C(119) 3.36(1) . 2_666 ?
O(3) C(66) 3.36(1) . 1_456 ?
O(3) C(67) 3.56(1) . 1_456 ?
O(4) C(1A) 3.362(5) . 1_556 ?
O(4) C(109) 3.556(7) . 1_456 ?
O(5) C(24) 3.353(7) . 2_756 ?
O(5) C(78) 3.395(7) . 1_556 ?
O(5) C(79) 3.501(9) . 1_556 ?
O(5) C(48) 3.553(9) . 2_756 ?
O(6) C(38) 3.515(9) . 2_656 ?
O(6) C(48) 3.551(7) . 2_756 ?
O(6) C(110) 3.553(7) . 1_456 ?
C(2A) C(109) 3.544(7) . 1_455 ?
C(13) C(57) 3.539(10) . 1_556 ?
